data_1553977
loop_
_publ_author_name
'Gu, Zheng'
'Zhou, Ji'
'Jiang, Guo-Fang'
'Zhou, Yong-Gui'

_publ_section_title
;
 Synthesis of chiral \g-aminophosphonates through the organocatalytic
 hydrophosphonylation of azadienes with phosphites
;
_journal_issue 7
_journal_name_full 'Organic Chemistry Frontiers'
_journal_page_first 1148
_journal_paper_doi 10.1039/C7QO01158J
_journal_volume 5
_journal_year 2018
_chemical_absolute_configuration ad
_chemical_formula_sum 'C34 H28 N O6 P S'
_chemical_formula_weight 609.60
_space_group_crystal_system orthorhombic
_space_group_IT_number 19
_space_group_name_Hall 'P 2ac 2ab'
_space_group_name_H-M_alt 'P 21 21 21'
_atom_sites_solution_hydrogens mixed
_audit_creation_method SHELXL-2013
_audit_update_record
;
2017-12-01 deposited with the CCDC.
2018-01-29 downloaded from the CCDC.
;
_cell_angle_alpha 90
_cell_angle_beta 90
_cell_angle_gamma 90
_cell_formula_units_Z 4
_cell_length_a 11.9446(12)
_cell_length_b 13.7058(14)
_cell_length_c 19.238(2)
_cell_measurement_reflns_used 6878
_cell_measurement_temperature 296(2)
_cell_measurement_theta_max 49.699
_cell_measurement_theta_min 4.523
_cell_volume 3149.5(6)
_computing_cell_refinement 'Bruker SAINT'
_computing_data_collection 'Bruker APEX2'
_computing_data_reduction 'Bruker SAINT'
_computing_molecular_graphics 'Bruker SHELXTL'
_computing_publication_material 'Bruker SHELXTL'
_computing_structure_refinement 'SHELXL-2013 (Sheldrick, 2013)'
_computing_structure_solution 'SHELXS-97 (Sheldrick, 2008)'
_diffrn_ambient_temperature 296(2)
_diffrn_measured_fraction_theta_full 1.000
_diffrn_measured_fraction_theta_max 1.000
_diffrn_measurement_device_type 'Bruker APEX-II CCD'
_diffrn_measurement_method '\f and \w scans'
_diffrn_radiation_type MoK\a
_diffrn_radiation_wavelength 0.71073
_diffrn_reflns_av_R_equivalents 0.0301
_diffrn_reflns_av_unetI/netI 0.0264
_diffrn_reflns_Laue_measured_fraction_full 1.000
_diffrn_reflns_Laue_measured_fraction_max 1.000
_diffrn_reflns_limit_h_max 14
_diffrn_reflns_limit_h_min -14
_diffrn_reflns_limit_k_max 15
_diffrn_reflns_limit_k_min -16
_diffrn_reflns_limit_l_max 23
_diffrn_reflns_limit_l_min -22
_diffrn_reflns_number 22273
_diffrn_reflns_point_group_measured_fraction_full 1.000
_diffrn_reflns_point_group_measured_fraction_max 1.000
_diffrn_reflns_theta_full 25.242
_diffrn_reflns_theta_max 25.498
_diffrn_reflns_theta_min 1.824
_exptl_absorpt_coefficient_mu 0.199
_exptl_absorpt_correction_T_max 0.7456
_exptl_absorpt_correction_T_min 0.6781
_exptl_absorpt_correction_type multi-scan
_exptl_absorpt_process_details sadabs
_exptl_crystal_colour colorless
_exptl_crystal_density_diffrn 1.286
_exptl_crystal_description prismatic
_exptl_crystal_F_000 1272
_exptl_crystal_size_max 0.200
_exptl_crystal_size_mid 0.170
_exptl_crystal_size_min 0.120
_refine_diff_density_max 0.145
_refine_diff_density_min -0.178
_refine_diff_density_rms 0.028
_refine_ls_abs_structure_details
; 
 Flack x determined using 1894 quotients [(I+)-(I-)]/[(I+)+(I-)] 
 (Parsons and Flack (2004), Acta Cryst. A60, s61). 
;
_refine_ls_abs_structure_Flack 0.03(2)
_refine_ls_extinction_coef 0.0076(8)
_refine_ls_extinction_expression Fc^*^=kFc[1+0.001xFc^2^\l^3^/sin(2\q)]^-1/4^
_refine_ls_extinction_method SHELXL
_refine_ls_goodness_of_fit_ref 1.038
_refine_ls_hydrogen_treatment mixed
_refine_ls_matrix_type full
_refine_ls_number_parameters 394
_refine_ls_number_reflns 5862
_refine_ls_number_restraints 0
_refine_ls_restrained_S_all 1.038
_refine_ls_R_factor_all 0.0462
_refine_ls_R_factor_gt 0.0322
_refine_ls_shift/su_max 0.033
_refine_ls_shift/su_mean 0.001
_refine_ls_structure_factor_coef Fsqd
_refine_ls_weighting_details 'w=1/[\s^2^(Fo^2^)+(0.0469P)^2^+0.2401P] where P=(Fo^2^+2Fc^2^)/3'
_refine_ls_weighting_scheme calc
_refine_ls_wR_factor_gt 0.0789
_refine_ls_wR_factor_ref 0.0874
_reflns_Friedel_coverage 0.777
_reflns_Friedel_fraction_full 1.000
_reflns_Friedel_fraction_max 1.000
_reflns_number_gt 4835
_reflns_number_total 5862
_reflns_threshold_expression 'I > 2\s(I)'
_cod_data_source_file c7qo01158j2.cif
_cod_data_source_block dm17377
_cod_original_cell_volume 3149.4(6)
_cod_database_code 1553977
_shelx_space_group_comment
; 
The symmetry employed for this shelxl refinement is uniquely defined 
by the following loop, which should always be used as a source of 
symmetry information in preference to the above space-group names. 
They are only intended as comments. 
;
_shelx_estimated_absorpt_t_min 0.961
_shelx_estimated_absorpt_t_max 0.977
_shelxl_version_number 2013-4

loop_
_space_group_symop_operation_xyz
'x, y, z'
'-x+1/2, -y, z+1/2'
'-x, y+1/2, -z+1/2'
'x+1/2, -y+1/2, -z'

loop_
_atom_site_label
_atom_site_type_symbol
_atom_site_fract_x
_atom_site_fract_y
_atom_site_fract_z
_atom_site_U_iso_or_equiv
_atom_site_adp_type
_atom_site_occupancy
_atom_site_site_symmetry_order
_atom_site_calc_flag
_atom_site_refinement_flags_posn
_atom_site_refinement_flags_adp
P1 P 0.20788(6) 0.68020(6) 0.74873(4) 0.0498(2) Uani 1 1 d . .
S1 S 0.08464(6) 0.38854(6) 0.61985(4) 0.0545(2) Uani 1 1 d . .
N1 N 0.0167(2) 0.3976(2) 0.69359(13) 0.0496(6) Uani 1 1 d . .
O1 O -0.04252(15) 0.64222(14) 0.75283(11) 0.0526(5) Uani 1 1 d . .
O2 O 0.15884(17) 0.76978(14) 0.77562(12) 0.0586(6) Uani 1 1 d . .
O3 O 0.21911(19) 0.67424(16) 0.66749(11) 0.0647(6) Uani 1 1 d . .
O4 O 0.33258(16) 0.66101(14) 0.77286(12) 0.0620(6) Uani 1 1 d . .
O5 O 0.16890(17) 0.46301(16) 0.62076(12) 0.0650(6) Uani 1 1 d . .
O6 O 0.1158(2) 0.28851(17) 0.61399(14) 0.0737(7) Uani 1 1 d . .
C1 C -0.1439(2) 0.6188(2) 0.72368(15) 0.0510(7) Uani 1 1 d . .
C2 C -0.2361(3) 0.6798(3) 0.72052(18) 0.0661(9) Uani 1 1 d . .
H2 H -0.2348 0.7427 0.7386 0.079 Uiso 1 1 calc R U
C3 C -0.3293(3) 0.6419(3) 0.6892(2) 0.0751(11) Uani 1 1 d . .
H3 H -0.3934 0.6800 0.6858 0.090 Uiso 1 1 calc R U
C4 C -0.3305(3) 0.5481(3) 0.6623(2) 0.0720(10) Uani 1 1 d . .
H4 H -0.3955 0.5250 0.6413 0.086 Uiso 1 1 calc R U
C5 C -0.2384(2) 0.4881(3) 0.66565(18) 0.0617(8) Uani 1 1 d . .
H5 H -0.2405 0.4251 0.6477 0.074 Uiso 1 1 calc R U
C6 C -0.1420(2) 0.5247(2) 0.69685(14) 0.0476(7) Uani 1 1 d . .
C7 C -0.0300(2) 0.4898(2) 0.71085(14) 0.0432(6) Uani 1 1 d . .
C8 C 0.0247(2) 0.5615(2) 0.74423(15) 0.0451(6) Uani 1 1 d . .
C9 C 0.1404(2) 0.5672(2) 0.77366(16) 0.0484(7) Uani 1 1 d . .
H9 H 0.1837 0.5138 0.7531 0.058 Uiso 1 1 calc R U
C10 C 0.1437(3) 0.5535(2) 0.85245(17) 0.0579(8) Uani 1 1 d . .
C11 C 0.0616(3) 0.5911(2) 0.89510(18) 0.0679(9) Uani 1 1 d . .
H11 H 0.0024 0.6260 0.8760 0.081 Uiso 1 1 calc R U
C12 C 0.0669(4) 0.5770(3) 0.9664(2) 0.0904(14) Uani 1 1 d . .
H12 H 0.0113 0.6028 0.9948 0.108 Uiso 1 1 calc R U
C13 C 0.1520(5) 0.5265(4) 0.9948(3) 0.1050(17) Uani 1 1 d . .
H13 H 0.1545 0.5173 1.0427 0.126 Uiso 1 1 calc R U
C14 C 0.2342(4) 0.4888(4) 0.9542(3) 0.1102(18) Uani 1 1 d . .
H14 H 0.2935 0.4551 0.9745 0.132 Uiso 1 1 calc R U
C15 C 0.2300(3) 0.5005(4) 0.8815(2) 0.0889(13) Uani 1 1 d . .
H15 H 0.2849 0.4729 0.8533 0.107 Uiso 1 1 calc R U
C16 C 0.1661(3) 0.7270(2) 0.61484(18) 0.0550(7) Uani 1 1 d . .
C17 C 0.0619(3) 0.7679(3) 0.6220(2) 0.0717(10) Uani 1 1 d . .
H17 H 0.0236 0.7638 0.6640 0.086 Uiso 1 1 calc R U
C18 C 0.0150(4) 0.8150(3) 0.5659(2) 0.0890(12) Uani 1 1 d . .
H18 H -0.0558 0.8426 0.5699 0.107 Uiso 1 1 calc R U
C19 C 0.0715(4) 0.8215(4) 0.5051(2) 0.1073(15) Uani 1 1 d . .
H19 H 0.0388 0.8530 0.4674 0.129 Uiso 1 1 calc R U
C20 C 0.1754(5) 0.7822(4) 0.4987(2) 0.1146(18) Uani 1 1 d . .
H20 H 0.2143 0.7882 0.4571 0.138 Uiso 1 1 calc R U
C21 C 0.2235(4) 0.7335(3) 0.5539(2) 0.0785(11) Uani 1 1 d . .
H21 H 0.2941 0.7055 0.5496 0.094 Uiso 1 1 calc R U
C22 C 0.4116(2) 0.7364(2) 0.77991(18) 0.0570(8) Uani 1 1 d . .
C23 C 0.4204(3) 0.8094(3) 0.7326(2) 0.0760(10) Uani 1 1 d . .
H23 H 0.3718 0.8123 0.6949 0.091 Uiso 1 1 calc R U
C24 C 0.5032(3) 0.8798(3) 0.7415(3) 0.0900(13) Uani 1 1 d . .
H24 H 0.5100 0.9302 0.7094 0.108 Uiso 1 1 calc R U
C25 C 0.5741(3) 0.8754(3) 0.7966(3) 0.0878(12) Uani 1 1 d . .
H25 H 0.6290 0.9228 0.8024 0.105 Uiso 1 1 calc R U
C26 C 0.5646(3) 0.8022(4) 0.8429(2) 0.0922(13) Uani 1 1 d . .
H26 H 0.6138 0.7989 0.8803 0.111 Uiso 1 1 calc R U
C27 C 0.4824(3) 0.7316(3) 0.8356(2) 0.0771(11) Uani 1 1 d . .
H27 H 0.4754 0.6818 0.8681 0.092 Uiso 1 1 calc R U
C28 C -0.0111(2) 0.4173(2) 0.55334(16) 0.0532(8) Uani 1 1 d . .
C29 C -0.0147(3) 0.5096(2) 0.52500(18) 0.0610(8) Uani 1 1 d . .
H29 H 0.0337 0.5579 0.5408 0.073 Uiso 1 1 calc R U
C30 C -0.0909(3) 0.5297(3) 0.4731(2) 0.0747(10) Uani 1 1 d . .
H30 H -0.0919 0.5919 0.4536 0.090 Uiso 1 1 calc R U
C31 C -0.1654(3) 0.4612(3) 0.44901(19) 0.0684(9) Uani 1 1 d . .
C32 C -0.1636(3) 0.3703(3) 0.4798(2) 0.0749(10) Uani 1 1 d . .
H32 H -0.2148 0.3232 0.4656 0.090 Uiso 1 1 calc R U
C33 C -0.0872(3) 0.3476(2) 0.53124(19) 0.0695(9) Uani 1 1 d . .
H33 H -0.0869 0.2857 0.5510 0.083 Uiso 1 1 calc R U
C34 C -0.2469(4) 0.4826(4) 0.3907(2) 0.1054(15) Uani 1 1 d . .
H34A H -0.2061 0.5011 0.3497 0.158 Uiso 1 1 calc R U
H34B H -0.2957 0.5349 0.4043 0.158 Uiso 1 1 calc R U
H34C H -0.2905 0.4253 0.3811 0.158 Uiso 1 1 calc R U
H1 H -0.023(2) 0.350(2) 0.6999(16) 0.049(9) Uiso 1 1 d . .

loop_
_atom_site_aniso_label
_atom_site_aniso_U_11
_atom_site_aniso_U_22
_atom_site_aniso_U_33
_atom_site_aniso_U_23
_atom_site_aniso_U_13
_atom_site_aniso_U_12
P1 0.0383(4) 0.0519(4) 0.0591(5) 0.0022(4) -0.0016(4) 0.0035(3)
S1 0.0432(4) 0.0601(5) 0.0601(5) -0.0063(4) 0.0029(4) 0.0047(4)
N1 0.0413(13) 0.0480(14) 0.0594(16) 0.0037(12) 0.0011(11) -0.0032(12)
O1 0.0450(10) 0.0586(11) 0.0544(11) -0.0023(10) -0.0007(10) 0.0093(9)
O2 0.0472(11) 0.0521(12) 0.0764(15) -0.0055(10) -0.0009(11) 0.0018(10)
O3 0.0682(14) 0.0652(13) 0.0606(13) 0.0075(11) 0.0042(11) 0.0162(12)
O4 0.0401(10) 0.0604(13) 0.0854(15) 0.0107(11) -0.0074(10) 0.0002(10)
O5 0.0406(10) 0.0861(15) 0.0682(14) -0.0085(12) 0.0078(11) -0.0090(11)
O6 0.0715(15) 0.0670(14) 0.0826(16) -0.0098(13) -0.0007(13) 0.0234(12)
C1 0.0384(14) 0.0701(19) 0.0445(16) 0.0062(15) 0.0035(12) 0.0077(14)
C2 0.0542(19) 0.079(2) 0.064(2) 0.0057(18) 0.0062(16) 0.0215(18)
C3 0.0471(19) 0.102(3) 0.076(2) 0.016(2) 0.0038(17) 0.024(2)
C4 0.0376(16) 0.108(3) 0.070(2) 0.017(2) -0.0072(16) 0.0012(19)
C5 0.0437(16) 0.076(2) 0.065(2) 0.0112(18) -0.0057(15) -0.0046(16)
C6 0.0357(14) 0.0633(19) 0.0436(16) 0.0099(14) 0.0038(12) 0.0027(13)
C7 0.0387(14) 0.0503(16) 0.0408(15) 0.0066(13) 0.0011(12) 0.0020(13)
C8 0.0401(14) 0.0517(15) 0.0435(15) 0.0060(13) 0.0018(13) 0.0059(12)
C9 0.0377(14) 0.0514(16) 0.0561(18) -0.0005(13) -0.0046(13) 0.0053(12)
C10 0.0558(18) 0.0559(18) 0.062(2) 0.0095(15) -0.0183(16) -0.0132(16)
C11 0.088(3) 0.061(2) 0.055(2) 0.0005(16) -0.0078(19) -0.0012(18)
C12 0.135(4) 0.081(3) 0.055(2) 0.0017(19) -0.012(3) -0.022(3)
C13 0.123(4) 0.117(4) 0.075(3) 0.026(3) -0.046(3) -0.048(4)
C14 0.079(3) 0.144(4) 0.108(4) 0.051(3) -0.050(3) -0.023(3)
C15 0.056(2) 0.118(3) 0.093(3) 0.038(3) -0.022(2) -0.004(2)
C16 0.0600(18) 0.0484(16) 0.0567(19) 0.0028(14) -0.0023(16) -0.0044(15)
C17 0.061(2) 0.085(2) 0.070(2) 0.0177(19) 0.0020(19) 0.0036(18)
C18 0.074(2) 0.109(3) 0.084(3) 0.023(3) -0.011(2) 0.017(2)
C19 0.119(4) 0.133(4) 0.070(3) 0.024(3) -0.014(3) 0.026(4)
C20 0.135(4) 0.148(4) 0.062(3) 0.025(3) 0.018(3) 0.032(4)
C21 0.083(3) 0.089(3) 0.064(2) 0.005(2) 0.008(2) 0.016(2)
C22 0.0348(14) 0.0642(19) 0.072(2) -0.0010(17) 0.0032(15) 0.0010(15)
C23 0.0479(17) 0.085(2) 0.095(3) 0.020(2) -0.0049(19) -0.0052(18)
C24 0.058(2) 0.084(3) 0.128(4) 0.021(3) 0.010(2) -0.012(2)
C25 0.051(2) 0.088(3) 0.124(4) -0.014(3) 0.005(2) -0.015(2)
C26 0.068(3) 0.114(3) 0.095(3) -0.012(3) -0.013(2) -0.017(3)
C27 0.063(2) 0.091(3) 0.077(3) 0.005(2) -0.010(2) -0.005(2)
C28 0.0485(17) 0.0578(19) 0.0534(18) -0.0097(15) 0.0048(14) 0.0003(15)
C29 0.0570(19) 0.0588(19) 0.067(2) -0.0002(16) 0.0016(16) -0.0087(16)
C30 0.071(2) 0.074(2) 0.078(2) 0.013(2) -0.005(2) -0.002(2)
C31 0.064(2) 0.081(2) 0.059(2) -0.0056(18) -0.0047(17) 0.005(2)
C32 0.070(2) 0.075(2) 0.079(2) -0.023(2) -0.015(2) -0.0065(19)
C33 0.078(2) 0.0523(18) 0.078(2) -0.0072(17) -0.009(2) -0.0049(18)
C34 0.094(3) 0.137(4) 0.085(3) 0.006(3) -0.031(3) 0.008(3)

loop_
_atom_type_symbol
_atom_type_description
_atom_type_scat_dispersion_real
_atom_type_scat_dispersion_imag
_atom_type_scat_source
C C 0.0033 0.0016 'International Tables Vol C Tables 4.2.6.8 and 6.1.1.4'
H H 0.0000 0.0000 'International Tables Vol C Tables 4.2.6.8 and 6.1.1.4'
N N 0.0061 0.0033 'International Tables Vol C Tables 4.2.6.8 and 6.1.1.4'
O O 0.0106 0.0060 'International Tables Vol C Tables 4.2.6.8 and 6.1.1.4'
P P 0.1023 0.0942 'International Tables Vol C Tables 4.2.6.8 and 6.1.1.4'
S S 0.1246 0.1234 'International Tables Vol C Tables 4.2.6.8 and 6.1.1.4'

loop_
_geom_angle_atom_site_label_1
_geom_angle_atom_site_label_2
_geom_angle_atom_site_label_3
_geom_angle
O2 P1 O3 115.59(13)
O2 P1 O4 114.52(13)
O3 P1 O4 101.71(13)
O2 P1 C9 116.63(13)
O3 P1 C9 104.89(13)
O4 P1 C9 101.50(12)
O6 S1 O5 120.18(15)
O6 S1 N1 105.70(15)
O5 S1 N1 106.44(14)
O6 S1 C28 109.12(15)
O5 S1 C28 107.77(15)
N1 S1 C28 106.89(13)
C7 N1 S1 117.7(2)
C7 N1 H1 116(2)
S1 N1 H1 111(2)
C1 O1 C8 106.1(2)
C16 O3 P1 131.0(2)
C22 O4 P1 122.53(18)
O1 C1 C2 125.4(3)
O1 C1 C6 110.7(2)
C2 C1 C6 123.9(3)
C3 C2 C1 116.0(3)
C3 C2 H2 122.0
C1 C2 H2 122.0
C2 C3 C4 121.7(3)
C2 C3 H3 119.2
C4 C3 H3 119.2
C5 C4 C3 121.9(3)
C5 C4 H4 119.0
C3 C4 H4 119.0
C4 C5 C6 117.8(3)
C4 C5 H5 121.1
C6 C5 H5 121.1
C1 C6 C5 118.7(3)
C1 C6 C7 104.7(2)
C5 C6 C7 136.6(3)
C8 C7 N1 124.8(2)
C8 C7 C6 107.3(2)
N1 C7 C6 127.9(3)
C7 C8 O1 111.2(2)
C7 C8 C9 132.0(3)
O1 C8 C9 116.8(2)
C8 C9 C10 113.1(3)
C8 C9 P1 110.9(2)
C10 C9 P1 110.8(2)
C8 C9 H9 107.2
C10 C9 H9 107.2
P1 C9 H9 107.2
C15 C10 C11 119.2(3)
C15 C10 C9 119.0(3)
C11 C10 C9 121.8(3)
C10 C11 C12 120.3(4)
C10 C11 H11 119.9
C12 C11 H11 119.9
C13 C12 C11 120.5(5)
C13 C12 H12 119.7
C11 C12 H12 119.7
C12 C13 C14 120.6(4)
C12 C13 H13 119.7
C14 C13 H13 119.7
C13 C14 C15 120.1(4)
C13 C14 H14 119.9
C15 C14 H14 119.9
C10 C15 C14 119.2(5)
C10 C15 H15 120.4
C14 C15 H15 120.4
C21 C16 C17 121.2(3)
C21 C16 O3 115.4(3)
C17 C16 O3 123.4(3)
C16 C17 C18 118.8(4)
C16 C17 H17 120.6
C18 C17 H17 120.6
C19 C18 C17 120.3(4)
C19 C18 H18 119.8
C17 C18 H18 119.8
C18 C19 C20 120.5(4)
C18 C19 H19 119.8
C20 C19 H19 119.8
C19 C20 C21 120.2(4)
C19 C20 H20 119.9
C21 C20 H20 119.9
C16 C21 C20 119.0(4)
C16 C21 H21 120.5
C20 C21 H21 120.5
C23 C22 C27 120.9(3)
C23 C22 O4 122.0(3)
C27 C22 O4 117.1(3)
C22 C23 C24 119.0(4)
C22 C23 H23 120.5
C24 C23 H23 120.5
C25 C24 C23 120.5(4)
C25 C24 H24 119.8
C23 C24 H24 119.8
C26 C25 C24 119.7(4)
C26 C25 H25 120.1
C24 C25 H25 120.1
C25 C26 C27 120.9(4)
C25 C26 H26 119.6
C27 C26 H26 119.6
C22 C27 C26 119.0(4)
C22 C27 H27 120.5
C26 C27 H27 120.5
C29 C28 C33 119.4(3)
C29 C28 S1 120.9(2)
C33 C28 S1 119.6(2)
C28 C29 C30 119.4(3)
C28 C29 H29 120.3
C30 C29 H29 120.3
C31 C30 C29 122.3(3)
C31 C30 H30 118.8
C29 C30 H30 118.8
C30 C31 C32 117.6(3)
C30 C31 C34 122.2(4)
C32 C31 C34 120.2(4)
C31 C32 C33 121.4(3)
C31 C32 H32 119.3
C33 C32 H32 119.3
C32 C33 C28 119.9(3)
C32 C33 H33 120.1
C28 C33 H33 120.1
C31 C34 H34A 109.5
C31 C34 H34B 109.5
H34A C34 H34B 109.5
C31 C34 H34C 109.5
H34A C34 H34C 109.5
H34B C34 H34C 109.5

loop_
_geom_bond_atom_site_label_1
_geom_bond_atom_site_label_2
_geom_bond_distance
P1 O2 1.455(2)
P1 O3 1.571(2)
P1 O4 1.582(2)
P1 C9 1.811(3)
S1 O6 1.425(2)
S1 O5 1.434(2)
S1 N1 1.639(3)
S1 C28 1.761(3)
N1 C7 1.420(4)
N1 H1 0.82(3)
O1 C1 1.373(3)
O1 C8 1.377(3)
O3 C16 1.397(4)
O4 C22 1.406(4)
C1 C2 1.383(4)
C1 C6 1.390(4)
C2 C3 1.368(5)
C2 H2 0.9300
C3 C4 1.386(5)
C3 H3 0.9300
C4 C5 1.374(5)
C4 H4 0.9300
C5 C6 1.393(4)
C5 H5 0.9300
C6 C7 1.446(4)
C7 C8 1.343(4)
C8 C9 1.495(4)
C9 C10 1.528(4)
C9 H9 0.9800
C10 C15 1.380(5)
C10 C11 1.378(5)
C11 C12 1.387(5)
C11 H11 0.9300
C12 C13 1.346(7)
C12 H12 0.9300
C13 C14 1.357(7)
C13 H13 0.9300
C14 C15 1.410(7)
C14 H14 0.9300
C15 H15 0.9300
C16 C21 1.361(5)
C16 C17 1.371(5)
C17 C18 1.376(5)
C17 H17 0.9300
C18 C19 1.354(6)
C18 H18 0.9300
C19 C20 1.359(6)
C19 H19 0.9300
C20 C21 1.380(6)
C20 H20 0.9300
C21 H21 0.9300
C22 C23 1.356(5)
C22 C27 1.367(5)
C23 C24 1.392(5)
C23 H23 0.9300
C24 C25 1.360(6)
C24 H24 0.9300
C25 C26 1.347(6)
C25 H25 0.9300
C26 C27 1.385(5)
C26 H26 0.9300
C27 H27 0.9300
C28 C29 1.378(4)
C28 C33 1.386(4)
C29 C30 1.379(5)
C29 H29 0.9300
C30 C31 1.374(5)
C30 H30 0.9300
C31 C32 1.380(5)
C31 C34 1.514(5)
C32 C33 1.381(5)
C32 H32 0.9300
C33 H33 0.9300
C34 H34A 0.9600
C34 H34B 0.9600
C34 H34C 0.9600

loop_
_geom_hbond_atom_site_label_D
_geom_hbond_atom_site_label_H
_geom_hbond_atom_site_label_A
_geom_hbond_distance_DH
_geom_hbond_distance_HA
_geom_hbond_distance_DA
_geom_hbond_angle_DHA
_geom_hbond_site_symmetry_A
N1 H1 O2 0.82(3) 2.01(3) 2.796(3) 160(3) 3_546
C17 H17 O1 0.93 2.51 3.295(4) 141.7 .
C9 H9 O5 0.98 2.64 3.287(4) 123.4 .
C9 H9 O5 0.98 2.64 3.287(4) 123.4 .
C17 H17 O1 0.93 2.51 3.295(4) 141.7 .
N1 H1 O2 0.82(3) 2.01(3) 2.796(3) 160(3) 3_546

loop_
_geom_torsion_atom_site_label_1
_geom_torsion_atom_site_label_2
_geom_torsion_atom_site_label_3
_geom_torsion_atom_site_label_4
_geom_torsion
O6 S1 N1 C7 -176.5(2)
O5 S1 N1 C7 54.7(2)
C28 S1 N1 C7 -60.3(2)
O2 P1 O3 C16 -18.7(3)
O4 P1 O3 C16 -143.3(3)
C9 P1 O3 C16 111.3(3)
O2 P1 O4 C22 -37.6(3)
O3 P1 O4 C22 87.8(3)
C9 P1 O4 C22 -164.2(2)
C8 O1 C1 C2 -179.6(3)
C8 O1 C1 C6 0.0(3)
O1 C1 C2 C3 -179.9(3)
C6 C1 C2 C3 0.5(5)
C1 C2 C3 C4 -0.1(5)
C2 C3 C4 C5 0.0(6)
C3 C4 C5 C6 -0.5(5)
O1 C1 C6 C5 179.4(3)
C2 C1 C6 C5 -1.0(5)
O1 C1 C6 C7 -0.4(3)
C2 C1 C6 C7 179.2(3)
C4 C5 C6 C1 0.9(5)
C4 C5 C6 C7 -179.3(3)
S1 N1 C7 C8 -87.1(3)
S1 N1 C7 C6 93.0(3)
C1 C6 C7 C8 0.6(3)
C5 C6 C7 C8 -179.2(3)
C1 C6 C7 N1 -179.4(3)
C5 C6 C7 N1 0.8(5)
N1 C7 C8 O1 179.4(2)
C6 C7 C8 O1 -0.6(3)
N1 C7 C8 C9 -2.1(5)
C6 C7 C8 C9 177.9(3)
C1 O1 C8 C7 0.4(3)
C1 O1 C8 C9 -178.4(2)
C7 C8 C9 C10 -101.3(4)
O1 C8 C9 C10 77.1(3)
C7 C8 C9 P1 133.4(3)
O1 C8 C9 P1 -48.1(3)
O2 P1 C9 C8 65.0(2)
O3 P1 C9 C8 -64.3(2)
O4 P1 C9 C8 -169.8(2)
O2 P1 C9 C10 -61.5(2)
O3 P1 C9 C10 169.2(2)
O4 P1 C9 C10 63.6(2)
C8 C9 C10 C15 141.1(3)
P1 C9 C10 C15 -93.6(3)
C8 C9 C10 C11 -37.6(4)
P1 C9 C10 C11 87.7(3)
C15 C10 C11 C12 1.0(5)
C9 C10 C11 C12 179.7(3)
C10 C11 C12 C13 -0.1(6)
C11 C12 C13 C14 0.3(7)
C12 C13 C14 C15 -1.3(8)
C11 C10 C15 C14 -2.0(6)
C9 C10 C15 C14 179.2(4)
C13 C14 C15 C10 2.2(7)
P1 O3 C16 C21 154.4(3)
P1 O3 C16 C17 -27.4(5)
C21 C16 C17 C18 0.8(5)
O3 C16 C17 C18 -177.3(3)
C16 C17 C18 C19 -0.5(7)
C17 C18 C19 C20 -0.5(8)
C18 C19 C20 C21 1.4(9)
C17 C16 C21 C20 0.0(6)
O3 C16 C21 C20 178.3(4)
C19 C20 C21 C16 -1.1(8)
P1 O4 C22 C23 -42.0(4)
P1 O4 C22 C27 140.1(3)
C27 C22 C23 C24 0.2(6)
O4 C22 C23 C24 -177.7(3)
C22 C23 C24 C25 0.0(6)
C23 C24 C25 C26 0.3(7)
C24 C25 C26 C27 -0.8(7)
C23 C22 C27 C26 -0.7(6)
O4 C22 C27 C26 177.3(3)
C25 C26 C27 C22 1.0(6)
O6 S1 C28 C29 -148.6(3)
O5 S1 C28 C29 -16.5(3)
N1 S1 C28 C29 97.6(3)
O6 S1 C28 C33 34.3(3)
O5 S1 C28 C33 166.4(3)
N1 S1 C28 C33 -79.6(3)
C33 C28 C29 C30 -2.7(5)
S1 C28 C29 C30 -179.9(3)
C28 C29 C30 C31 1.1(5)
C29 C30 C31 C32 1.3(6)
C29 C30 C31 C34 -178.3(4)
C30 C31 C32 C33 -2.2(6)
C34 C31 C32 C33 177.5(4)
C31 C32 C33 C28 0.6(6)
C29 C28 C33 C32 1.9(5)
S1 C28 C33 C32 179.1(3)
